data_7702112
loop_
_publ_author_name
'Feng, Hui-Jun'
'Xu, Ling'
'Liu, Bing'
'Jiao, Huan'

_publ_section_title
;
 Europium metal-organic frameworks as recyclable and selective turn-off
 fluorescent sensors for aniline detection.
;
_journal_issue 43
_journal_name_full 'Dalton transactions (Cambridge, England : 2003)'
_journal_page_first 17392
_journal_page_last 17400
_journal_paper_doi 10.1039/c6dt03358j
_journal_volume 45
_journal_year 2016
_chemical_formula_moiety 'C9 H5 Eu O6'
_chemical_formula_sum 'C9 H5 Eu O6'
_chemical_formula_weight 361.10
_space_group_crystal_system monoclinic
_space_group_IT_number 14
_space_group_name_Hall '-P 2ybc'
_space_group_name_H-M_alt 'P 1 21/c 1'
_symmetry_Int_Tables_number 14
_audit_creation_date 2016-09-14
_audit_creation_method
;
Olex2 1.2
(compiled 2016.08.25 svn.r3337 for OlexSys, GUI svn.r5221)
;
_audit_update_record
;
2016-09-16 deposited with the CCDC.
2016-09-29 downloaded from the CCDC.
;
_cell_angle_alpha 90
_cell_angle_beta 95.245(5)
_cell_angle_gamma 90
_cell_formula_units_Z 4
_cell_length_a 10.6681(5)
_cell_length_b 12.9245(5)
_cell_length_c 6.8298(5)
_cell_measurement_reflns_used 3978
_cell_measurement_temperature 293(2)
_cell_measurement_theta_max 28.7520
_cell_measurement_theta_min 3.6840
_cell_volume 937.75(9)
_computing_cell_refinement 'CrystalClear (Rigaku Corp., 2002)'
_computing_data_collection 'CrystalClear (Rigaku Corp., 2002)'
_computing_data_reduction 'CrystalClear (Rigaku Corp., 2002)'
_computing_molecular_graphics 'Siemens SHELXTL^TM^ 5'
_computing_publication_material 'Siemens SHELXTL^TM^ 5'
_computing_structure_refinement 'Siemens SHELXTL^TM^ 5'
_computing_structure_solution 'Siemens SHELXTL^TM^ 5'
_diffrn_ambient_temperature 293(2)
_diffrn_measured_fraction_theta_full 0.9903
_diffrn_measured_fraction_theta_max 0.9903
_diffrn_measurement_device_type 'Rigaku Mercury CCD'
_diffrn_measurement_method \w
_diffrn_radiation_type 'Mo K\a'
_diffrn_radiation_wavelength 0.71073
_diffrn_reflns_av_R_equivalents 0.0462
_diffrn_reflns_av_unetI/netI 0.0398
_diffrn_reflns_limit_h_max 14
_diffrn_reflns_limit_h_min -14
_diffrn_reflns_limit_k_max 17
_diffrn_reflns_limit_k_min -17
_diffrn_reflns_limit_l_max 9
_diffrn_reflns_limit_l_min -9
_diffrn_reflns_number 10564
_diffrn_reflns_theta_full 25.0240
_diffrn_reflns_theta_max 25.02
_diffrn_reflns_theta_min 3.69
_exptl_absorpt_coefficient_mu 6.698
_exptl_absorpt_correction_T_max 1.00000
_exptl_absorpt_correction_T_min 0.54793
_exptl_absorpt_correction_type multi-scan
_exptl_absorpt_process_details 'Sphere (CrystalClear)'
_exptl_crystal_colour colorless
_exptl_crystal_density_diffrn 2.5575
_exptl_crystal_density_method 'not measured'
_exptl_crystal_description prism
_exptl_crystal_F_000 680.3910
_exptl_crystal_size_max 0.20
_exptl_crystal_size_mid 0.10
_exptl_crystal_size_min 0.10
_refine_diff_density_max 4.3302
_refine_diff_density_min -2.2645
_refine_diff_density_rms 0.3360
_refine_ls_d_res_high 0.8401
_refine_ls_d_res_low 5.5210
_refine_ls_goodness_of_fit_ref 1.0283
_refine_ls_hydrogen_treatment mixed
_refine_ls_matrix_type full
_refine_ls_number_constraints 10
_refine_ls_number_parameters 144
_refine_ls_number_reflns 1634
_refine_ls_number_restraints 0
_refine_ls_restrained_S_all 1.0283
_refine_ls_R_factor_all 0.0524
_refine_ls_R_factor_gt 0.0483
_refine_ls_shift/su_max 0.0007
_refine_ls_shift/su_mean 0.0001
_refine_ls_structure_factor_coef Fsqd
_refine_ls_weighting_details 'w=1/[\s^2^(Fo^2^)+(0.0480P)^2^+36.7759P] where P=(Fo^2^+2Fc^2^)/3'
_refine_ls_weighting_scheme calc
_refine_ls_wR_factor_gt 0.1185
_refine_ls_wR_factor_ref 0.1227
_reflns_Friedel_coverage 0.0
_reflns_limit_h_max 12
_reflns_limit_h_min -12
_reflns_limit_k_max 15
_reflns_limit_k_min 0
_reflns_limit_l_max 8
_reflns_limit_l_min 0
_reflns_number_gt 1471
_reflns_number_total 1634
_reflns_threshold_expression I>=2u(I)
_cod_data_source_file c6dt03358j2.cif
_cod_data_source_block Comp-5
_cod_database_code 7702112
_olex2_refinement_description
;
1. Fixed Uiso
 At 1.2 times of:
  All C(H) groups
2.a Ternary CH refined with riding coordinates:
 C1(H1)
2.b Aromatic/amide H refined with riding coordinates:
 C12(H12), C13(H13), C15(H15), C16(H16)
;
_olex2_submission_special_instructions 'No special instructions were received'

loop_
_space_group_symop_id
_space_group_symop_operation_xyz
1 x,y,z
2 -x,y+1/2,-z+1/2
3 -x,-y,-z
4 x,-y-1/2,z-1/2

loop_
_atom_site_label
_atom_site_type_symbol
_atom_site_fract_x
_atom_site_fract_y
_atom_site_fract_z
_atom_site_U_iso_or_equiv
_atom_site_adp_type
_atom_site_occupancy
_atom_site_refinement_flags_posn
Eu1 Eu 0.42563(5) 0.37078(4) 0.59640(9) 0.0163(2) Uani 1.000000 .
C11 C 1.1031(10) 0.3592(8) 0.8895(17) 0.018(2) Uani 1.000000 .
C12 C 1.0793(11) 0.4518(9) 0.7881(18) 0.024(2) Uani 1.000000 .
H12 H 1.1459(11) 0.4936(9) 0.7582(18) 0.028(3) Uiso 1.000000 R
C13 C 0.9564(10) 0.4814(9) 0.7317(18) 0.022(2) Uani 1.000000 .
H13 H 0.9403(10) 0.5443(9) 0.6681(18) 0.026(3) Uiso 1.000000 R
C14 C 0.8582(10) 0.4176(9) 0.7703(18) 0.022(2) Uani 1.000000 .
C15 C 0.8822(11) 0.3252(9) 0.8698(19) 0.025(3) Uani 1.000000 .
H15 H 0.8157(11) 0.2829(9) 0.8985(19) 0.029(3) Uiso 1.000000 R
C16 C 1.0052(10) 0.2958(9) 0.9267(18) 0.023(2) Uani 1.000000 .
H16 H 1.0212(10) 0.2328(9) 0.9901(18) 0.027(3) Uiso 1.000000 R
C17 C 1.2366(10) 0.3251(9) 0.9353(17) 0.020(2) Uani 1.000000 .
C18 C 0.7258(11) 0.4494(9) 0.698(2) 0.028(3) Uani 1.000000 .
O11 O 1.3243(7) 0.3816(6) 0.8762(12) 0.0205(17) Uani 1.000000 .
O12 O 1.2567(7) 0.2434(6) 1.0289(13) 0.0272(19) Uani 1.000000 .
O13 O 0.7130(7) 0.5361(6) 0.6198(14) 0.030(2) Uani 1.000000 .
O14 O 0.6368(7) 0.3867(7) 0.7247(15) 0.035(2) Uani 1.000000 .
C1 C 0.5429(11) 0.3699(9) 0.2202(19) 0.025(3) Uani 1.000000 .
H1 H 0.4658(11) 0.3947(9) 0.1461(19) 0.030(3) Uiso 1.000000 R
O1 O 0.4899(8) 0.2901(6) 0.2762(15) 0.032(2) Uani 1.000000 .
O2 O 0.5517(8) 0.4491(6) 0.3261(14) 0.031(2) Uani 1.000000 .

loop_
_atom_site_aniso_label
_atom_site_aniso_U_11
_atom_site_aniso_U_22
_atom_site_aniso_U_33
_atom_site_aniso_U_12
_atom_site_aniso_U_13
_atom_site_aniso_U_23
Eu1 0.0121(3) 0.0095(3) 0.0268(4) -0.00117(19) -0.0011(2) 0.0019(2)
C11 0.011(5) 0.018(5) 0.028(6) 0.003(4) 0.014(4) 0.002(5)
C12 0.018(6) 0.020(6) 0.033(7) 0.000(4) -0.003(5) -0.001(5)
C13 0.016(5) 0.019(6) 0.031(6) 0.002(4) 0.001(5) 0.003(5)
C14 0.018(6) 0.016(5) 0.033(6) 0.003(4) -0.001(5) -0.002(5)
C15 0.018(6) 0.020(6) 0.036(7) -0.003(5) 0.003(5) 0.007(5)
C16 0.020(6) 0.018(6) 0.029(6) 0.003(4) -0.005(5) 0.001(5)
C17 0.016(5) 0.020(6) 0.023(6) 0.003(4) -0.001(4) -0.006(5)
C18 0.014(6) 0.027(7) 0.042(7) -0.001(5) -0.008(5) 0.004(6)
O11 0.013(4) 0.019(4) 0.029(4) 0.002(3) -0.000(3) 0.002(3)
O12 0.022(4) 0.019(4) 0.040(5) 0.010(3) 0.000(4) 0.006(4)
O13 0.019(4) 0.021(4) 0.048(6) 0.001(3) -0.008(4) 0.013(4)
O14 0.013(4) 0.032(5) 0.057(6) -0.004(3) -0.010(4) 0.021(4)
C1 0.018(6) 0.023(6) 0.032(7) -0.001(5) -0.007(5) -0.002(5)
O1 0.027(4) 0.013(4) 0.055(6) -0.004(3) 0.005(4) -0.006(4)
O2 0.037(5) 0.012(4) 0.044(5) -0.005(3) 0.008(4) -0.002(4)

loop_
_atom_type_symbol
_atom_type_scat_dispersion_real
_atom_type_scat_dispersion_imag
_atom_type_scat_Cromer_Mann_a1
_atom_type_scat_Cromer_Mann_a2
_atom_type_scat_Cromer_Mann_a3
_atom_type_scat_Cromer_Mann_a4
_atom_type_scat_Cromer_Mann_b1
_atom_type_scat_Cromer_Mann_b2
_atom_type_scat_Cromer_Mann_b3
_atom_type_scat_Cromer_Mann_b4
_atom_type_scat_Cromer_Mann_c
_atom_type_scat_source
_atom_type_scat_dispersion_source
Eu -0.00847 3.77655 24.62740 19.08860 13.76030 2.92270 2.38790 0.19420 13.75460 123.17400 2.57450008392 'International Tables Volume C Table 6.1.1.4 (pp. 500-502)' 'Henke, Gullikson and Davis, At. Data and Nucl. Data Tables, 1993, 54, 2'
H 0.00000 0.00000 0.49300 0.32291 0.14019 0.04081 10.51090 26.12570 3.14236 57.79970 0.0030380000826 'International Tables Volume C Table 6.1.1.4 (pp. 500-502)' 'Henke, Gullikson and Davis, At. Data and Nucl. Data Tables, 1993, 54, 2'
C 0.00347 0.00161 2.31000 1.02000 1.58860 0.86500 20.84390 10.20750 0.56870 51.65120 0.215599998832 'International Tables Volume C Table 6.1.1.4 (pp. 500-502)' 'Henke, Gullikson and Davis, At. Data and Nucl. Data Tables, 1993, 54, 2'
O 0.01158 0.00611 3.04850 2.28680 1.54630 0.86700 13.27710 5.70110 0.32390 32.90890 0.250800013542 'International Tables Volume C Table 6.1.1.4 (pp. 500-502)' 'Henke, Gullikson and Davis, At. Data and Nucl. Data Tables, 1993, 54, 2'

loop_
_geom_angle_atom_site_label_1
_geom_angle_atom_site_label_2
_geom_angle_atom_site_label_3
_geom_angle
_geom_angle_site_symmetry_1
_geom_angle_site_symmetry_3
O12 Eu1 O11 77.8(3) 4_465 1_455
O13 Eu1 O11 100.2(3) 3_666 1_455
O13 Eu1 O12 76.6(3) 3_666 4_465
O14 Eu1 O11 101.1(3) . 1_455
O14 Eu1 O12 145.3(3) . 4_465
O14 Eu1 O13 136.3(3) . 3_666
C1 Eu1 O11 175.4(3) . 1_455
C1 Eu1 O12 101.9(3) . 4_465
C1 Eu1 O13 75.3(3) . 3_666
C1 Eu1 O14 81.8(3) . .
O1 Eu1 O11 76.6(3) 4_566 1_455
O1 Eu1 O11 156.9(3) . 1_455
O1 Eu1 O12 75.0(3) 4_566 4_465
O1 Eu1 O12 80.6(3) . 4_465
O1 Eu1 O13 82.7(3) . 3_666
O1 Eu1 O13 151.5(3) 4_566 3_666
O1 Eu1 O14 71.1(3) 4_566 .
O1 Eu1 O14 91.8(3) . .
O1 Eu1 C1 107.9(3) 4_566 .
O1 Eu1 C1 24.9(3) . .
O2 Eu1 O11 152.8(3) . 1_455
O2 Eu1 O11 78.5(3) 3_666 1_455
O2 Eu1 O12 123.1(3) . 4_465
O2 Eu1 O12 135.8(3) 3_666 4_465
O2 Eu1 O13 71.7(3) . 3_666
O2 Eu1 O13 71.5(3) 3_666 3_666
O2 Eu1 O14 76.0(3) 3_666 .
O2 Eu1 O14 71.9(3) . .
O2 Eu1 C1 98.8(3) 3_666 .
O2 Eu1 C1 25.0(3) . .
O2 Eu1 O1 123.6(3) 3_666 .
O2 Eu1 O1 122.9(3) . 4_566
O2 Eu1 O1 133.5(3) 3_666 4_566
O2 Eu1 O1 49.9(3) . .
C16 C11 C12 119.9(10) . .
C17 C11 C12 118.9(10) . .
C17 C11 C16 120.8(10) . .
C13 C12 C11 120.0(11) . .
C14 C13 C12 119.9(11) . .
C15 C14 C13 120.0(10) . .
C18 C14 C13 118.8(10) . .
C18 C14 C15 121.2(10) . .
C16 C15 C14 120.0(11) . .
C15 C16 C11 120.1(11) . .
O11 C17 C11 118.3(10) . .
O12 C17 C11 118.4(10) . .
O12 C17 O11 123.3(10) . .
O13 C18 C14 116.5(10) . .
O14 C18 C14 118.0(11) . .
O14 C18 O13 125.5(11) . .
C17 O11 Eu1 130.1(7) . 1_655
C17 O12 Eu1 136.9(7) . 4_666
C18 O13 Eu1 141.0(8) . 3_666
C18 O14 Eu1 134.8(8) . .
O1 C1 Eu1 60.0(7) . .
O2 C1 Eu1 60.7(7) . .
O2 C1 O1 120.6(12) . .
C1 O1 Eu1 95.1(7) . .
C1 O1 Eu1 130.7(8) . 4_565
C1 O2 Eu1 157.5(8) . 3_666
C1 O2 Eu1 94.3(7) . .

loop_
_geom_bond_atom_site_label_1
_geom_bond_atom_site_label_2
_geom_bond_distance
_geom_bond_site_symmetry_2
Eu1 O11 2.284(8) 1_455
Eu1 O12 2.342(7) 4_465
Eu1 O13 2.327(8) 3_666
Eu1 O14 2.350(8) .
Eu1 C1 2.959(13) .
Eu1 O1 2.479(8) 4_566
Eu1 O1 2.572(9) .
Eu1 O2 2.588(9) .
Eu1 O2 2.394(8) 3_666
C11 C12 1.394(16) .
C11 C16 1.370(16) .
C11 C17 1.496(15) .
C12 C13 1.387(15) .
C13 C14 1.377(16) .
C14 C15 1.387(17) .
C14 C18 1.509(15) .
C15 C16 1.387(16) .
C17 O11 1.281(14) .
C17 O12 1.242(14) .
C18 O13 1.246(15) .
C18 O14 1.273(14) .
C1 O1 1.252(14) .
C1 O2 1.252(14) .
